data_7105197
loop_
_publ_author_name
'Bigi, Julian P'
'Hanna, Tamara E'
'Harman, W Hill'
'Chang, Alicia'
'Chang, Christopher J'

_publ_section_title
;
 Electrocatalytic reduction of protons to hydrogen by a
 water-compatible cobalt polypyridyl platform.
;
_journal_issue 6
_journal_name_full 'Chemical communications (Cambridge, England)'
_journal_page_first 958
_journal_page_last 960
_journal_paper_doi 10.1039/b915846d
_journal_volume 46
_journal_year 2010
_chemical_formula_moiety 'C26 H24 Co N6 O, C4 H8 O, 2(F6P)'
_chemical_formula_sum 'C30 H32 Co F12 N6 O2 P2'
_chemical_formula_weight 857.49
_chemical_name_systematic
;
?
;
_space_group_IT_number 14
_symmetry_cell_setting monoclinic
_symmetry_space_group_name_Hall '-P 2ybc'
_symmetry_space_group_name_H-M 'P 1 21/c 1'
_atom_sites_solution_hydrogens geom
_atom_sites_solution_primary direct
_atom_sites_solution_secondary difmap
_audit_creation_method SHELXL-97
_cell_angle_alpha 90.00
_cell_angle_beta 90.723(2)
_cell_angle_gamma 90.00
_cell_formula_units_Z 4
_cell_length_a 11.9665(12)
_cell_length_b 11.8487(12)
_cell_length_c 25.024(2)
_cell_measurement_reflns_used 3136
_cell_measurement_temperature 273(2)
_cell_measurement_theta_max 22.569
_cell_measurement_theta_min 2.37
_cell_volume 3547.8(6)
_computing_cell_refinement 'Bruker SMART v. 7.07'
_computing_data_collection 'Bruker SMART v. 5.631'
_computing_data_reduction 'Bruker SMART v. 7.07'
_computing_structure_refinement 'SHELXL-97 (Sheldrick, 1997)'
_computing_structure_solution 'SHELXS-97 (Sheldrick, 1990)'
_diffrn_ambient_temperature 273(2)
_diffrn_detector_area_resol_mean 8.366
_diffrn_measured_fraction_theta_full 0.994
_diffrn_measured_fraction_theta_max 0.994
_diffrn_measurement_device_type 'Bruker APEX I'
_diffrn_measurement_method \w-scans
_diffrn_radiation_monochromator graphite
_diffrn_radiation_source 'fine-focus sealed tube'
_diffrn_radiation_type 'Mo Kalpha'
_diffrn_radiation_wavelength 0.71073
_diffrn_reflns_av_R_equivalents 0.0385
_diffrn_reflns_av_sigmaI/netI 0.0619
_diffrn_reflns_limit_h_max 8
_diffrn_reflns_limit_h_min -14
_diffrn_reflns_limit_k_max 14
_diffrn_reflns_limit_k_min -14
_diffrn_reflns_limit_l_max 29
_diffrn_reflns_limit_l_min -31
_diffrn_reflns_number 19864
_diffrn_reflns_theta_full 26.41
_diffrn_reflns_theta_max 26.41
_diffrn_reflns_theta_min 2.34
_diffrn_standards_number 0
_exptl_absorpt_coefficient_mu 0.676
_exptl_absorpt_correction_T_max 1
_exptl_absorpt_correction_T_min 0.905844
_exptl_absorpt_correction_type multi-scan
_exptl_absorpt_process_details 'Blessing, 1995'
_exptl_crystal_colour orange
_exptl_crystal_density_diffrn 1.605
_exptl_crystal_density_meas ?
_exptl_crystal_density_method .
_exptl_crystal_description block
_exptl_crystal_F_000 1740
_exptl_crystal_size_max 0.46
_exptl_crystal_size_mid 0.25
_exptl_crystal_size_min 0.074
_refine_diff_density_max 0.675
_refine_diff_density_min -0.447
_refine_diff_density_rms 0.081
_refine_ls_extinction_method none
_refine_ls_goodness_of_fit_ref 1.046
_refine_ls_hydrogen_treatment constr
_refine_ls_matrix_type full
_refine_ls_number_parameters 480
_refine_ls_number_reflns 7232
_refine_ls_number_restraints 0
_refine_ls_restrained_S_all 1.046
_refine_ls_R_factor_all 0.0740
_refine_ls_R_factor_gt 0.0520
_refine_ls_shift/su_max 0.004
_refine_ls_shift/su_mean 0.000
_refine_ls_structure_factor_coef Fsqd
_refine_ls_weighting_details 'calc w=1/[\s^2^(Fo^2^)+(0.0737P)^2^+2.0140P] where P=(Fo^2^+2Fc^2^)/3'
_refine_ls_weighting_scheme calc
_refine_ls_wR_factor_gt 0.1329
_refine_ls_wR_factor_ref 0.1427
_reflns_number_gt 5360
_reflns_number_total 7232
_reflns_threshold_expression >2sigma(I)
_cod_data_source_file b915846d.txt
_cod_data_source_block jpb0826s
_cod_depositor_comments
;
The following automatic conversions were performed:
'_symmetry_cell_setting' value 'Monoclinic' changed to 'monoclinic'
according to '/home/saulius/struct/CIF-dictionaries/cif_core.dic'
dictionary named 'cif_core.dic' version 2.4.1 from 2010-06-29.

Automatic conversion script
Id: cif_fix_enum 1527 2010-12-29 10:47:43Z saulius 
;
_cod_original_sg_symbol_H-M 'P2(1) / c'
_cod_database_code 7105197

loop_
_symmetry_equiv_pos_as_xyz
'x, y, z'
'-x, y+1/2, -z+1/2'
'-x, -y, -z'
'x, -y-1/2, z-1/2'

loop_
_atom_site_label
_atom_site_type_symbol
_atom_site_fract_x
_atom_site_fract_y
_atom_site_fract_z
_atom_site_U_iso_or_equiv
_atom_site_adp_type
_atom_site_occupancy
_atom_site_symmetry_multiplicity
_atom_site_calc_flag
_atom_site_refinement_flags
_atom_site_disorder_assembly
_atom_site_disorder_group
Co1 Co 0.73636(3) 0.95204(3) 0.605473(16) 0.02261(13) Uani 1 1 d . . .
P2 P 0.77560(8) 0.56418(7) 0.44303(4) 0.0327(2) Uani 1 1 d . . .
P3 P 0.63057(8) 0.58182(8) 0.75123(4) 0.0327(2) Uani 1 1 d . . .
N1 N 0.7198(2) 0.9387(2) 0.68770(11) 0.0321(6) Uani 1 1 d . . .
F7 F 0.7047(2) 0.53356(18) 0.49472(9) 0.0542(6) Uani 1 1 d . . .
N2 N 0.7207(2) 0.9800(2) 0.52436(10) 0.0241(5) Uani 1 1 d . . .
F8 F 0.84704(19) 0.5955(2) 0.39167(9) 0.0546(6) Uani 1 1 d . . .
F1 F 0.5300(2) 0.6686(2) 0.74762(10) 0.0771(9) Uani 1 1 d . . .
F2 F 0.5984(3) 0.5310(2) 0.69505(10) 0.0806(9) Uani 1 1 d . . .
F9 F 0.6628(2) 0.5887(3) 0.41161(10) 0.0766(9) Uani 1 1 d . . .
O1 O 0.86555(19) 1.24688(18) 0.50680(8) 0.0300(5) Uani 1 1 d . . .
F10 F 0.7701(3) 0.4374(2) 0.42370(13) 0.0794(9) Uani 1 1 d . . .
F3 F 0.6594(2) 0.6318(2) 0.80893(9) 0.0636(7) Uani 1 1 d . . .
C1 C 0.7051(3) 0.9291(3) 0.73210(14) 0.0333(8) Uani 1 1 d . . .
F11 F 0.7803(2) 0.69165(19) 0.46246(11) 0.0664(8) Uani 1 1 d . . .
F6 F 0.7308(2) 0.4967(2) 0.75562(12) 0.0782(9) Uani 1 1 d . . .
F4 F 0.5513(3) 0.4931(2) 0.78009(12) 0.0783(8) Uani 1 1 d . . .
F5 F 0.7066(3) 0.6724(2) 0.72394(12) 0.0862(10) Uani 1 1 d . . .
N4 N 0.6884(2) 1.1293(2) 0.60733(9) 0.0237(5) Uani 1 1 d . . .
N5 N 0.8989(2) 1.0149(2) 0.60200(10) 0.0240(5) Uani 1 1 d . . .
N3 N 0.8133(2) 0.7830(2) 0.60720(10) 0.0284(6) Uani 1 1 d . . .
N6 N 0.5963(2) 0.8512(2) 0.58458(11) 0.0302(6) Uani 1 1 d . . .
C11 C 1.0739(3) 1.0350(3) 0.64713(14) 0.0339(8) Uani 1 1 d . . .
H11A H 1.1262 1.0070 0.6716 0.041 Uiso 1 1 calc R . .
F13 F 0.8883(2) 0.5400(3) 0.47443(12) 0.0823(9) Uani 1 1 d . . .
C4 C 0.6269(3) 1.3546(3) 0.60742(14) 0.0353(8) Uani 1 1 d . . .
H4A H 0.6052 1.4300 0.6073 0.042 Uiso 1 1 calc R . .
C16 C 0.7645(2) 1.0706(2) 0.50060(12) 0.0243(6) Uani 1 1 d . . .
C8 C 0.9190(2) 1.1101(2) 0.57425(12) 0.0232(6) Uani 1 1 d . . .
C19 C 0.6267(3) 0.9304(3) 0.44344(13) 0.0344(8) Uani 1 1 d . . .
H19A H 0.5812 0.8806 0.4244 0.041 Uiso 1 1 calc R . .
C27 C 0.8267(3) 1.1550(2) 0.53712(12) 0.0245(6) Uani 1 1 d . . .
C2 C 0.7364(2) 1.2042(2) 0.57389(11) 0.0231(6) Uani 1 1 d . . .
C6 C 0.6103(3) 1.1682(3) 0.64060(12) 0.0286(7) Uani 1 1 d . . .
H6A H 0.5762 1.1178 0.6638 0.034 Uiso 1 1 calc R . .
C25 C 0.5405(3) 0.7835(3) 0.61734(15) 0.0375(8) Uani 1 1 d . . .
H25A H 0.5450 0.7969 0.6539 0.045 Uiso 1 1 calc R . .
C20 C 0.6487(3) 0.9133(3) 0.49722(13) 0.0285(7) Uani 1 1 d . . .
C3 C 0.7084(3) 1.3170(3) 0.57283(13) 0.0309(7) Uani 1 1 d . . .
H3A H 0.7433 1.3665 0.5495 0.037 Uiso 1 1 calc R . .
C26 C 0.9541(3) 1.2245(3) 0.46958(14) 0.0383(8) Uani 1 1 d . . .
H26A H 0.9731 1.2929 0.4513 0.057 Uiso 1 1 calc R . .
H26B H 0.9295 1.1690 0.4441 0.057 Uiso 1 1 calc R . .
H26C H 1.0185 1.1968 0.4887 0.057 Uiso 1 1 calc R . .
C18 C 0.6728(3) 1.0220(3) 0.41877(13) 0.0337(8) Uani 1 1 d . . .
H18A H 0.6596 1.0343 0.3825 0.040 Uiso 1 1 calc R . .
C10 C 1.0934(3) 1.1349(3) 0.62030(14) 0.0361(8) Uani 1 1 d . . .
H10A H 1.1587 1.1755 0.6267 0.043 Uiso 1 1 calc R . .
C15 C 0.6874(4) 0.9191(4) 0.78910(14) 0.0510(11) Uani 1 1 d . . .
H15A H 0.7482 0.9543 0.8081 0.076 Uiso 1 1 calc R . .
H15B H 0.6836 0.8408 0.7987 0.076 Uiso 1 1 calc R . .
H15C H 0.6186 0.9557 0.7982 0.076 Uiso 1 1 calc R . .
C12 C 0.9768(3) 0.9784(3) 0.63713(13) 0.0310(7) Uani 1 1 d . . .
H12A H 0.9638 0.9115 0.6555 0.037 Uiso 1 1 calc R . .
C17 C 0.7388(3) 1.0959(3) 0.44753(13) 0.0306(7) Uani 1 1 d . . .
H17A H 0.7657 1.1614 0.4318 0.037 Uiso 1 1 calc R . .
C5 C 0.5785(3) 1.2796(3) 0.64186(14) 0.0371(8) Uani 1 1 d . . .
H5A H 0.5247 1.3038 0.6658 0.044 Uiso 1 1 calc R . .
C21 C 0.5882(3) 0.8308(3) 0.53090(13) 0.0309(7) Uani 1 1 d . . .
C9 C 1.0147(3) 1.1735(3) 0.58397(13) 0.0303(7) Uani 1 1 d . . .
H9A H 1.0257 1.2414 0.5661 0.036 Uiso 1 1 calc R . .
C13 C 0.8418(3) 0.6918(3) 0.61133(13) 0.0304(7) Uani 1 1 d . . .
C22 C 0.5266(3) 0.7425(3) 0.51045(15) 0.0394(8) Uani 1 1 d . . .
H22A H 0.5232 0.7296 0.4738 0.047 Uiso 1 1 calc R . .
C24 C 0.4762(3) 0.6943(3) 0.59924(16) 0.0421(9) Uani 1 1 d . . .
H24A H 0.4377 0.6490 0.6231 0.051 Uiso 1 1 calc R . .
C14 C 0.8789(4) 0.5755(3) 0.61610(18) 0.0517(11) Uani 1 1 d . . .
H14A H 0.8785 0.5409 0.5814 0.078 Uiso 1 1 calc R . .
H14B H 0.8295 0.5351 0.6392 0.078 Uiso 1 1 calc R . .
H14C H 0.9533 0.5738 0.6309 0.078 Uiso 1 1 calc R . .
C23 C 0.4702(3) 0.6735(3) 0.54519(17) 0.0465(10) Uani 1 1 d . . .
H23A H 0.4282 0.6132 0.5322 0.056 Uiso 1 1 calc R . .
O2 O 0.9512(4) 0.2406(4) 0.80597(19) 0.1033(14) Uani 1 1 d . . .
C101 C 0.7815(8) 0.2226(5) 0.7580(3) 0.115(3) Uani 1 1 d . . .
H10B H 0.7501 0.1482 0.7519 0.138 Uiso 1 1 calc R . .
H10C H 0.7222 0.2781 0.7545 0.138 Uiso 1 1 calc R . .
C102 C 0.8329(8) 0.2289(7) 0.8102(3) 0.138(3) Uani 1 1 d . . .
H10D H 0.8028 0.2930 0.8294 0.165 Uiso 1 1 calc R . .
H10E H 0.8158 0.1611 0.8302 0.165 Uiso 1 1 calc R . .
C103 C 0.8683(6) 0.2453(8) 0.7206(3) 0.127(3) Uani 1 1 d . . .
H10F H 0.8515 0.3141 0.7011 0.152 Uiso 1 1 calc R . .
H10G H 0.8733 0.1838 0.6951 0.152 Uiso 1 1 calc R . .
C104 C 0.9804(10) 0.2582(13) 0.7510(4) 0.238(7) Uani 1 1 d . . .
H10H H 1.0340 0.2023 0.7394 0.286 Uiso 1 1 calc R . .
H10I H 1.0116 0.3329 0.7459 0.286 Uiso 1 1 calc R . .

loop_
_atom_site_aniso_label
_atom_site_aniso_U_11
_atom_site_aniso_U_22
_atom_site_aniso_U_33
_atom_site_aniso_U_23
_atom_site_aniso_U_13
_atom_site_aniso_U_12
Co1 0.0220(2) 0.0250(2) 0.0208(2) 0.00152(16) -0.00050(15) -0.00370(17)
P2 0.0338(5) 0.0318(5) 0.0324(5) 0.0040(4) -0.0044(4) -0.0078(4)
P3 0.0346(5) 0.0346(5) 0.0289(5) -0.0008(4) -0.0023(4) 0.0049(4)
N1 0.0368(16) 0.0324(14) 0.0270(16) 0.0028(12) 0.0001(12) -0.0027(12)
F7 0.0757(17) 0.0447(12) 0.0426(13) 0.0097(10) 0.0114(12) -0.0180(12)
N2 0.0231(13) 0.0265(13) 0.0228(13) -0.0023(10) -0.0008(10) -0.0023(10)
F8 0.0494(14) 0.0630(14) 0.0518(14) 0.0012(11) 0.0134(11) -0.0107(12)
F1 0.090(2) 0.092(2) 0.0498(15) -0.0015(14) -0.0058(14) 0.0599(17)
F2 0.108(2) 0.087(2) 0.0462(15) -0.0297(14) -0.0175(15) 0.0216(18)
F9 0.0416(14) 0.144(3) 0.0438(14) 0.0108(16) -0.0078(11) 0.0098(16)
O1 0.0338(13) 0.0300(11) 0.0263(12) 0.0067(9) 0.0045(10) -0.0044(10)
F10 0.090(2) 0.0497(15) 0.099(2) -0.0246(14) 0.0292(18) -0.0247(14)
F3 0.091(2) 0.0635(15) 0.0354(13) -0.0045(11) -0.0199(12) -0.0022(14)
C1 0.0386(19) 0.0316(17) 0.030(2) 0.0019(14) 0.0011(15) -0.0049(15)
F11 0.0753(17) 0.0380(12) 0.0866(19) -0.0094(12) 0.0320(15) -0.0194(12)
F6 0.0675(18) 0.0741(18) 0.093(2) -0.0040(16) -0.0133(16) 0.0394(15)
F4 0.083(2) 0.0678(17) 0.085(2) -0.0029(15) 0.0202(16) -0.0277(16)
F5 0.107(2) 0.0653(17) 0.087(2) 0.0019(15) 0.0482(18) -0.0208(17)
N4 0.0226(13) 0.0279(13) 0.0206(13) -0.0008(10) -0.0012(10) -0.0016(11)
N5 0.0244(13) 0.0247(13) 0.0228(13) -0.0024(10) 0.0009(11) -0.0010(10)
N3 0.0246(14) 0.0302(15) 0.0302(15) 0.0021(11) -0.0012(11) -0.0042(11)
N6 0.0270(14) 0.0314(14) 0.0320(15) 0.0047(12) -0.0038(11) -0.0040(12)
C11 0.0257(17) 0.0400(19) 0.0358(19) 0.0005(15) -0.0068(14) 0.0007(14)
F13 0.0550(17) 0.125(3) 0.0660(18) 0.0008(17) -0.0235(14) 0.0209(17)
C4 0.041(2) 0.0291(17) 0.0358(19) -0.0045(15) -0.0014(15) 0.0061(15)
C16 0.0224(15) 0.0274(15) 0.0232(16) -0.0004(12) 0.0016(12) 0.0012(12)
C8 0.0215(15) 0.0277(15) 0.0205(15) -0.0042(12) 0.0031(12) -0.0003(12)
C19 0.0295(18) 0.043(2) 0.0307(18) -0.0088(15) -0.0074(14) -0.0045(15)
C27 0.0262(16) 0.0247(15) 0.0226(15) 0.0036(12) 0.0008(12) -0.0027(12)
C2 0.0254(16) 0.0242(15) 0.0195(15) 0.0000(12) -0.0035(12) -0.0036(12)
C6 0.0253(16) 0.0372(17) 0.0233(16) 0.0008(13) 0.0016(13) 0.0008(14)
C25 0.0310(19) 0.044(2) 0.037(2) 0.0090(16) -0.0053(15) -0.0070(16)
C20 0.0251(16) 0.0315(16) 0.0289(18) -0.0054(13) -0.0021(13) -0.0037(13)
C3 0.0365(19) 0.0275(16) 0.0285(18) -0.0001(13) -0.0042(14) -0.0021(14)
C26 0.0349(19) 0.050(2) 0.0301(18) 0.0064(16) 0.0094(15) -0.0075(16)
C18 0.0306(18) 0.048(2) 0.0221(16) 0.0011(14) -0.0036(13) 0.0041(15)
C10 0.0256(17) 0.0388(19) 0.044(2) -0.0025(16) -0.0011(15) -0.0090(15)
C15 0.074(3) 0.053(2) 0.026(2) 0.0050(17) 0.0024(19) -0.013(2)
C12 0.0286(17) 0.0319(17) 0.0323(18) 0.0030(14) -0.0024(14) 0.0017(14)
C17 0.0311(18) 0.0358(17) 0.0251(17) -0.0002(14) 0.0020(14) 0.0002(14)
C5 0.0339(19) 0.044(2) 0.0339(19) -0.0095(16) 0.0037(15) 0.0081(16)
C21 0.0235(16) 0.0332(17) 0.0360(19) 0.0013(14) -0.0040(14) 0.0013(13)
C9 0.0258(17) 0.0293(16) 0.0359(19) -0.0004(14) 0.0025(14) -0.0065(13)
C13 0.0282(17) 0.0318(18) 0.0311(18) 0.0010(14) -0.0002(13) -0.0081(14)
C22 0.034(2) 0.041(2) 0.043(2) -0.0067(16) -0.0044(16) -0.0097(16)
C24 0.0295(19) 0.041(2) 0.055(2) 0.0133(18) -0.0037(17) -0.0104(16)
C14 0.059(3) 0.0309(19) 0.065(3) 0.0019(18) -0.006(2) -0.0008(18)
C23 0.037(2) 0.042(2) 0.061(3) -0.0037(19) -0.0079(18) -0.0151(17)
O2 0.109(3) 0.096(3) 0.103(3) -0.020(2) -0.055(3) -0.006(3)
C101 0.187(8) 0.068(4) 0.089(5) -0.011(3) -0.037(5) -0.004(5)
C102 0.185(9) 0.122(6) 0.104(6) 0.019(5) -0.068(6) -0.072(6)
C103 0.098(5) 0.218(9) 0.064(4) -0.048(5) -0.018(4) 0.050(6)
C104 0.208(12) 0.373(18) 0.133(8) -0.185(11) 0.025(8) -0.025(11)

loop_
_atom_type_symbol
_atom_type_description
_atom_type_scat_dispersion_real
_atom_type_scat_dispersion_imag
_atom_type_scat_source
C C 0.0033 0.0016 'International Tables Vol C Tables 4.2.6.8 and 6.1.1.4'
H H 0.0000 0.0000 'International Tables Vol C Tables 4.2.6.8 and 6.1.1.4'
N N 0.0061 0.0033 'International Tables Vol C Tables 4.2.6.8 and 6.1.1.4'
F F 0.0171 0.0103 'International Tables Vol C Tables 4.2.6.8 and 6.1.1.4'
P P 0.1023 0.0942 'International Tables Vol C Tables 4.2.6.8 and 6.1.1.4'
Co Co 0.3494 0.9721 'International Tables Vol C Tables 4.2.6.8 and 6.1.1.4'
O O 0.0106 0.0060 'International Tables Vol C Tables 4.2.6.8 and 6.1.1.4'

loop_
_geom_angle_atom_site_label_1
_geom_angle_atom_site_label_2
_geom_angle_atom_site_label_3
_geom_angle
_geom_angle_site_symmetry_1
_geom_angle_site_symmetry_3
_geom_angle_publ_flag
N2 Co1 N1 168.26(11) . . ?
N2 Co1 N5 88.56(10) . . ?
N1 Co1 N5 99.74(11) . . ?
N2 Co1 N6 77.64(10) . . ?
N1 Co1 N6 96.70(11) . . ?
N5 Co1 N6 157.88(10) . . ?
N2 Co1 N4 81.11(9) . . ?
N1 Co1 N4 91.37(10) . . ?
N5 Co1 N4 84.43(9) . . ?
N6 Co1 N4 109.95(10) . . ?
N2 Co1 N3 101.41(10) . . ?
N1 Co1 N3 87.50(10) . . ?
N5 Co1 N3 86.31(10) . . ?
N6 Co1 N3 79.71(10) . . ?
N4 Co1 N3 170.34(10) . . ?
F13 P2 F10 90.69(18) . . ?
F13 P2 F9 179.8(2) . . ?
F10 P2 F9 89.48(18) . . ?
F13 P2 F11 89.62(17) . . ?
F10 P2 F11 179.64(16) . . ?
F9 P2 F11 90.21(18) . . ?
F13 P2 F8 88.86(15) . . ?
F10 P2 F8 89.73(14) . . ?
F9 P2 F8 91.10(14) . . ?
F11 P2 F8 90.47(13) . . ?
F13 P2 F7 90.87(15) . . ?
F10 P2 F7 90.67(14) . . ?
F9 P2 F7 89.17(14) . . ?
F11 P2 F7 89.14(12) . . ?
F8 P2 F7 179.53(15) . . ?
F5 P3 F6 91.32(18) . . ?
F5 P3 F2 90.57(18) . . ?
F6 P3 F2 89.71(16) . . ?
F5 P3 F1 88.59(18) . . ?
F6 P3 F1 179.14(17) . . ?
F2 P3 F1 91.15(15) . . ?
F5 P3 F3 91.13(16) . . ?
F6 P3 F3 91.09(16) . . ?
F2 P3 F3 178.10(18) . . ?
F1 P3 F3 88.05(14) . . ?
F5 P3 F4 178.04(17) . . ?
F6 P3 F4 90.19(18) . . ?
F2 P3 F4 90.68(17) . . ?
F1 P3 F4 89.88(18) . . ?
F3 P3 F4 87.59(15) . . ?
C1 N1 Co1 176.3(3) . . ?
C16 N2 C20 119.9(3) . . ?
C16 N2 Co1 122.4(2) . . ?
C20 N2 Co1 116.8(2) . . ?
C27 O1 C26 117.1(2) . . ?
N1 C1 C15 178.8(4) . . ?
C6 N4 C2 117.5(3) . . ?
C6 N4 Co1 122.1(2) . . ?
C2 N4 Co1 120.39(19) . . ?
C12 N5 C8 118.6(3) . . ?
C12 N5 Co1 119.8(2) . . ?
C8 N5 Co1 119.5(2) . . ?
C13 N3 Co1 171.7(3) . . ?
C25 N6 C21 117.9(3) . . ?
C25 N6 Co1 126.1(2) . . ?
C21 N6 Co1 112.8(2) . . ?
C12 C11 C10 118.7(3) . . ?
C5 C4 C3 119.4(3) . . ?
N2 C16 C17 120.9(3) . . ?
N2 C16 C27 116.5(3) . . ?
C17 C16 C27 121.7(3) . . ?
N5 C8 C9 121.0(3) . . ?
N5 C8 C27 118.2(3) . . ?
C9 C8 C27 120.4(3) . . ?
C18 C19 C20 118.8(3) . . ?
O1 C27 C8 110.8(2) . . ?
O1 C27 C16 110.0(2) . . ?
C8 C27 C16 118.3(2) . . ?
O1 C27 C2 105.5(2) . . ?
C8 C27 C2 106.0(2) . . ?
C16 C27 C2 105.2(2) . . ?
N4 C2 C3 122.9(3) . . ?
N4 C2 C27 115.3(3) . . ?
C3 C2 C27 121.8(3) . . ?
N4 C6 C5 122.7(3) . . ?
N6 C25 C24 122.7(3) . . ?
N2 C20 C19 121.2(3) . . ?
N2 C20 C21 114.4(3) . . ?
C19 C20 C21 124.1(3) . . ?
C2 C3 C4 118.2(3) . . ?
C19 C18 C17 120.0(3) . . ?
C9 C10 C11 119.2(3) . . ?
N5 C12 C11 123.0(3) . . ?
C18 C17 C16 118.7(3) . . ?
C4 C5 C6 119.3(3) . . ?
N6 C21 C22 122.1(3) . . ?
N6 C21 C20 114.4(3) . . ?
C22 C21 C20 123.5(3) . . ?
C10 C9 C8 119.4(3) . . ?
N3 C13 C14 179.4(4) . . ?
C21 C22 C23 118.8(4) . . ?
C23 C24 C25 118.8(3) . . ?
C24 C23 C22 119.6(3) . . ?
C102 O2 C104 109.8(6) . . ?
C103 C101 C102 106.2(7) . . ?
O2 C102 C101 110.5(8) . . ?
C101 C103 C104 109.2(7) . . ?
O2 C104 C103 103.7(8) . . ?

loop_
_geom_bond_atom_site_label_1
_geom_bond_atom_site_label_2
_geom_bond_distance
_geom_bond_site_symmetry_2
_geom_bond_publ_flag
Co1 N2 2.063(3) . ?
Co1 N1 2.076(3) . ?
Co1 N5 2.086(3) . ?
Co1 N6 2.118(3) . ?
Co1 N4 2.178(3) . ?
Co1 N3 2.205(3) . ?
P2 F13 1.578(3) . ?
P2 F10 1.579(2) . ?
P2 F9 1.580(3) . ?
P2 F11 1.588(2) . ?
P2 F8 1.596(2) . ?
P2 F7 1.598(2) . ?
P3 F5 1.569(3) . ?
P3 F6 1.571(3) . ?
P3 F2 1.573(3) . ?
P3 F1 1.584(2) . ?
P3 F3 1.595(2) . ?
P3 F4 1.595(3) . ?
N1 C1 1.133(4) . ?
N2 C16 1.337(4) . ?
N2 C20 1.347(4) . ?
O1 C27 1.409(3) . ?
O1 C26 1.444(4) . ?
C1 C15 1.449(5) . ?
N4 C6 1.342(4) . ?
N4 C2 1.353(4) . ?
N5 C12 1.344(4) . ?
N5 C8 1.348(4) . ?
N3 C13 1.137(4) . ?
N6 C25 1.333(4) . ?
N6 C21 1.367(4) . ?
C11 C12 1.363(5) . ?
C11 C10 1.381(5) . ?
C4 C5 1.371(5) . ?
C4 C3 1.386(5) . ?
C16 C17 1.392(4) . ?
C16 C27 1.540(4) . ?
C8 C9 1.389(4) . ?
C8 C27 1.530(4) . ?
C19 C18 1.368(5) . ?
C19 C20 1.383(5) . ?
C27 C2 1.543(4) . ?
C2 C3 1.377(4) . ?
C6 C5 1.373(5) . ?
C25 C24 1.380(5) . ?
C20 C21 1.485(5) . ?
C18 C17 1.376(5) . ?
C10 C9 1.378(5) . ?
C21 C22 1.375(5) . ?
C13 C14 1.452(5) . ?
C22 C23 1.377(5) . ?
C24 C23 1.376(6) . ?
O2 C102 1.428(10) . ?
O2 C104 1.438(11) . ?
C101 C103 1.433(10) . ?
C101 C102 1.438(9) . ?
C103 C104 1.541(12) . ?
